data_7049491
loop_
_publ_author_name
'Sudhakar, Kolanu'
'Mahammed, Atif'
'Fridman, Natalia'
'Gross, Zeev'

_publ_section_title
;
 Trifluoromethylation for affecting the structural, electronic and redox
 properties of cobalt corroles.
;
_journal_issue 15
_journal_name_full 'Dalton transactions (Cambridge, England : 2003)'
_journal_page_first 4798
_journal_page_last 4810
_journal_paper_doi 10.1039/c9dt00675c
_journal_volume 48
_journal_year 2019
_chemical_absolute_configuration unk
_chemical_formula_moiety '2(C50 H15 Co F24 N6), 0.5(C6 H14), 0.5(C6 H6) '
_chemical_formula_sum 'C106 H40 Co2 F48 N12'
_chemical_formula_weight 2511.36
_chemical_name_common 'Gross102 (Sudhakar)'
_space_group_crystal_system monoclinic
_space_group_IT_number 5
_space_group_name_Hall 'C 2y'
_space_group_name_H-M_alt 'C 1 2 1'
_symmetry_space_group_name_Hall 'C 2y'
_symmetry_space_group_name_H-M 'C 1 2 1'
_atom_sites_solution_hydrogens geom
_audit_creation_method SHELXL-2018/3
_audit_update_record
;
2019-02-27 deposited with the CCDC.    2019-03-22 downloaded from the CCDC.
;
_cell_angle_alpha 90
_cell_angle_beta 125.6751(13)
_cell_angle_gamma 90
_cell_formula_units_Z 4
_cell_length_a 32.9730(5)
_cell_length_b 17.0890(4)
_cell_length_c 23.2410(5)
_cell_measurement_reflns_used 8148
_cell_measurement_temperature 200(2)
_cell_measurement_theta_max 23.526
_cell_measurement_theta_min 2.332
_cell_volume 10638.2(4)
_computing_cell_refinement 'DENZO HKL2000 (Otwinowski & Minor 1997)'
_computing_data_collection 'Collect (Nonius, 2006)'
_computing_data_reduction 'DENZO HKL2000 (Otwinowski & Minor 1997)'
_computing_molecular_graphics 'Mercury 3.10.1'
_computing_structure_refinement 'SHELXL-2018/3 (Sheldrick, 2018)'
_computing_structure_solution 'SHELXL-2018/3 (Sheldrick, 2018)'
_diffrn_ambient_temperature 200(2)
_diffrn_detector_area_resol_mean 95
_diffrn_measured_fraction_theta_full 0.993
_diffrn_measured_fraction_theta_max 0.993
_diffrn_measurement_device_type 'Nonius KappaCCD'
_diffrn_measurement_method 'phi- and omega-scans'
_diffrn_radiation_monochromator graphite
_diffrn_radiation_source 'fine-focus sealed tube'
_diffrn_radiation_type MoK\a
_diffrn_radiation_wavelength 0.71073
_diffrn_reflns_av_R_equivalents 0.0890
_diffrn_reflns_av_unetI/netI 0.0491
_diffrn_reflns_Laue_measured_fraction_full 0.993
_diffrn_reflns_Laue_measured_fraction_max 0.993
_diffrn_reflns_limit_h_max 36
_diffrn_reflns_limit_h_min 0
_diffrn_reflns_limit_k_max 19
_diffrn_reflns_limit_k_min 0
_diffrn_reflns_limit_l_max 21
_diffrn_reflns_limit_l_min -26
_diffrn_reflns_number 8148
_diffrn_reflns_point_group_measured_fraction_full 0.994
_diffrn_reflns_point_group_measured_fraction_max 0.994
_diffrn_reflns_theta_full 23.526
_diffrn_reflns_theta_max 23.526
_diffrn_reflns_theta_min 2.322
_exptl_absorpt_coefficient_mu 0.450
_exptl_absorpt_correction_T_max 0.916
_exptl_absorpt_correction_T_min 0.868
_exptl_absorpt_correction_type multi-scan
_exptl_absorpt_process_details
; 
'HKL Denzo and Scalepack (Otwinowski & Minor 1997)'  
;
_exptl_crystal_colour violet
_exptl_crystal_density_diffrn 1.568
_exptl_crystal_density_method 'not measured'
_exptl_crystal_description prism
_exptl_crystal_F_000 4984
_exptl_crystal_size_max 0.270
_exptl_crystal_size_mid 0.240
_exptl_crystal_size_min 0.150
_refine_diff_density_max 0.752
_refine_diff_density_min -0.612
_refine_diff_density_rms 0.077
_refine_ls_abs_structure_details
;
 Refined as a perfect inversion twin.
;
_refine_ls_abs_structure_Flack 0.0
_refine_ls_extinction_method none
_refine_ls_goodness_of_fit_ref 1.260
_refine_ls_hydrogen_treatment constr
_refine_ls_matrix_type full
_refine_ls_number_parameters 679
_refine_ls_number_reflns 8148
_refine_ls_number_restraints 539
_refine_ls_restrained_S_all 1.220
_refine_ls_R_factor_all 0.1047
_refine_ls_R_factor_gt 0.0984
_refine_ls_shift/su_max 0.007
_refine_ls_shift/su_mean 0.006
_refine_ls_structure_factor_coef Fsqd
_refine_ls_weighting_details 'w=1/[\s^2^(Fo^2^)+(0.0646P)^2^+81.9195P] where P=(Fo^2^+2Fc^2^)/3'
_refine_ls_weighting_scheme calc
_refine_ls_wR_factor_gt 0.2111
_refine_ls_wR_factor_ref 0.2146
_reflns_Friedel_coverage 0.926
_reflns_Friedel_fraction_full 0.995
_reflns_Friedel_fraction_max 0.995
_reflns_number_gt 7609
_reflns_number_total 8148
_reflns_threshold_expression 'I > 2\s(I)'
_cod_data_source_file c9dt00675c2.cif
_cod_data_source_block Gross102
_cod_depositor_comments 'Adding full bibliography for 7049489--7049491.cif.'
_cod_original_cell_volume 10638.1(4)
_cod_database_code 7049491
_shelx_shelxl_version_number 2018/3
_shelx_space_group_comment
;
The symmetry employed for this shelxl refinement is uniquely defined
by the following loop, which should always be used as a source of
symmetry information in preference to the above space-group names.
They are only intended as comments.
;
_shelx_estimated_absorpt_t_min 0.888
_shelx_estimated_absorpt_t_max 0.936

loop_
_space_group_symop_operation_xyz
'x, y, z'
'-x, y, -z'
'x+1/2, y+1/2, z'
'-x+1/2, y+1/2, -z'

loop_
_atom_site_label
_atom_site_type_symbol
_atom_site_fract_x
_atom_site_fract_y
_atom_site_fract_z
_atom_site_U_iso_or_equiv
_atom_site_adp_type
_atom_site_occupancy
_atom_site_site_symmetry_order
_atom_site_calc_flag
_atom_site_refinement_flags_posn
_atom_site_refinement_flags_adp
_atom_site_refinement_flags_occupancy
_atom_site_disorder_assembly
_atom_site_disorder_group
Co1 Co -0.25923(6) 0.2045(12) -0.44074(8) 0.0374(4) Uani 1 1 d . U . . .
F1 F -0.3823(3) 0.4521(14) -0.5178(6) 0.092(3) Uani 1 1 d . U . . .
F2 F -0.4686(5) 0.5302(14) -0.5980(9) 0.132(5) Uani 1 1 d . U . . .
F3 F -0.5534(4) 0.4533(15) -0.6973(6) 0.116(4) Uani 1 1 d . U . . .
F4 F -0.5511(3) 0.2999(14) -0.7183(5) 0.094(3) Uani 1 1 d . U . . .
F5 F -0.4645(3) 0.2207(13) -0.6368(5) 0.082(3) Uani 1 1 d . U . . .
F6 F -0.1817(5) 0.2859(14) -0.5834(7) 0.103(4) Uani 1 1 d . U . . .
F7 F -0.1754(7) 0.2802(14) -0.6927(10) 0.150(6) Uani 1 1 d . U . . .
F8 F -0.2404(7) 0.1909(15) -0.8077(8) 0.171(7) Uani 1 1 d . U . . .
F9 F -0.3078(6) 0.1085(15) -0.8099(6) 0.140(5) Uani 1 1 d . U . . .
F10 F -0.3175(4) 0.1114(13) -0.7021(5) 0.088(3) Uani 1 1 d . U . . .
F11 F -0.0598(4) 0.2175(14) -0.2553(8) 0.135(6) Uani 1 1 d . U . . .
F12 F 0.0343(5) 0.1610(16) -0.1788(10) 0.171(7) Uani 1 1 d . U . . .
F13 F 0.0493(5) 0.0044(17) -0.1683(7) 0.167(7) Uani 1 1 d . U . . .
F14 F -0.0292(7) -0.0938(15) -0.2282(8) 0.170(7) Uani 1 1 d . U . . .
F15 F -0.1231(5) -0.0350(13) -0.3032(7) 0.121(4) Uani 1 1 d . U . . .
F16 F -0.0770(4) 0.1545(16) -0.1433(6) 0.130(4) Uani 1 1 d . U . . .
F17 F -0.1053(5) 0.0388(15) -0.1691(7) 0.131(4) Uani 1 1 d . U . . .
F18 F -0.1223(6) 0.1111(16) -0.1122(6) 0.150(6) Uani 1 1 d . U . . .
F19 F -0.3421(5) 0.3157(14) -0.2699(7) 0.103(3) Uani 1 1 d . U . . .
F20 F -0.2767(5) 0.2465(15) -0.2227(5) 0.113(4) Uani 1 1 d . U . . .
F21 F -0.3486(5) 0.1924(14) -0.2740(6) 0.105(4) Uani 1 1 d . U . . .
F22 F -0.4221(5) 0.3789(14) -0.4404(7) 0.116(4) Uani 1 1 d . U . . .
F23 F -0.4234(4) 0.2792(15) -0.3855(6) 0.125(5) Uani 1 1 d . U . . .
F24 F -0.4531(3) 0.2716(15) -0.4929(6) 0.099(3) Uani 1 1 d . U . . .
N1 N -0.3036(4) 0.2381(14) -0.5360(5) 0.044(2) Uani 1 1 d . U . . .
N2 N -0.2086(4) 0.1687(14) -0.4509(6) 0.049(3) Uani 1 1 d . U . . .
N3 N -0.2193(4) 0.1765(13) -0.3440(5) 0.044(2) Uani 1 1 d . U . . .
N4 N -0.3048(4) 0.2387(13) -0.4201(5) 0.038(2) Uani 1 1 d . U . . .
N5 N -0.2277(4) 0.3115(13) -0.4142(6) 0.043(2) Uani 1 1 d . U . . .
N6 N -0.2914(5) 0.0980(13) -0.4667(6) 0.048(3) Uani 1 1 d . U . . .
C1 C -0.3724(5) 0.2905(15) -0.5320(7) 0.047(3) Uani 1 1 d . U . . .
C2 C -0.3498(5) 0.2744(14) -0.5649(7) 0.044(3) Uani 1 1 d . U . . .
C3 C -0.3685(5) 0.2963(15) -0.6360(7) 0.049(3) Uani 1 1 d . U . . .
H3 H -0.398473 0.324286 -0.667972 0.059 Uiso 1 1 calc R U . . .
C4 C -0.3362(6) 0.2706(15) -0.6496(8) 0.053(3) Uani 1 1 d . U . . .
H4 H -0.340221 0.275117 -0.693421 0.064 Uiso 1 1 calc R U . . .
C5 C -0.2948(6) 0.2352(14) -0.5863(7) 0.045(3) Uani 1 1 d . U . . .
C6 C -0.2536(5) 0.1986(14) -0.5775(6) 0.041(3) Uani 1 1 d . U . . .
C7 C -0.2135(5) 0.1691(15) -0.5125(8) 0.048(3) Uani 1 1 d . U . . .
C8 C -0.1684(6) 0.1322(15) -0.4977(10) 0.063(4) Uani 1 1 d . U . . .
H8 H -0.160841 0.123517 -0.530808 0.075 Uiso 1 1 calc R U . . .
C9 C -0.1405(7) 0.1134(16) -0.4310(9) 0.067(4) Uani 1 1 d . U . . .
H9 H -0.108904 0.088322 -0.407448 0.081 Uiso 1 1 calc R U . . .
C10 C -0.1637(6) 0.1356(15) -0.3991(8) 0.056(4) Uani 1 1 d . U . . .
C11 C -0.1459(6) 0.1248(15) -0.3282(8) 0.055(3) Uani 1 1 d . U . . .
C12 C -0.1735(5) 0.1457(14) -0.3014(7) 0.048(3) Uani 1 1 d . U . . .
C13 C -0.1628(6) 0.1416(15) -0.2313(7) 0.057(3) Uani 1 1 d . U . . .
C14 C -0.2040(6) 0.1680(15) -0.2368(7) 0.057(3) Uani 1 1 d . U . . .
H14 H -0.207754 0.171489 -0.199389 0.068 Uiso 1 1 calc R U . . .
C15 C -0.2400(5) 0.1893(14) -0.3080(6) 0.039(3) Uani 1 1 d . U . . .
C16 C -0.2874(5) 0.2242(14) -0.3501(7) 0.043(3) Uani 1 1 d . U . . .
C17 C -0.3271(5) 0.2499(14) -0.3464(7) 0.044(3) Uani 1 1 d . U . . .
C18 C -0.3659(5) 0.2763(14) -0.4135(7) 0.046(3) Uani 1 1 d . U . . .
C19 C -0.3501(5) 0.2696(14) -0.4584(7) 0.042(3) Uani 1 1 d . U . . .
C20 C -0.4213(5) 0.3330(15) -0.5746(7) 0.047(3) Uani 1 1 d . U . . .
C21 C -0.4233(6) 0.4117(16) -0.5660(9) 0.064(4) Uani 1 1 d . U . . .
C22 C -0.4679(6) 0.4536(17) -0.6081(11) 0.081(4) Uani 1 1 d . U . . .
C23 C -0.5098(7) 0.4164(17) -0.6565(9) 0.073(4) Uani 1 1 d . U . . .
C24 C -0.5092(5) 0.3368(17) -0.6663(8) 0.067(4) Uani 1 1 d . U . . .
C25 C -0.4653(5) 0.2976(16) -0.6268(8) 0.058(3) Uani 1 1 d . U . . .
C28 C -0.2099(5) 0.2404(14) -0.6934(8) 0.102(5) Uani 1 1 d G U . . .
C29 C -0.2429(6) 0.1949(14) -0.7524(6) 0.104(5) Uani 1 1 d G U . . .
C30 C -0.2797(5) 0.1519(14) -0.7550(5) 0.098(5) Uani 1 1 d G U . . .
C31 C -0.2835(4) 0.1545(13) -0.6985(5) 0.061(3) Uani 1 1 d G U . . .
C26 C -0.2505(4) 0.2000(13) -0.6394(5) 0.053(3) Uani 1 1 d G U . . .
C27 C -0.2136(4) 0.2430(13) -0.6369(6) 0.071(4) Uani 1 1 d G U . . .
C32 C -0.0942(6) 0.0939(15) -0.2824(8) 0.061(3) Uani 1 1 d . U . . .
C33 C -0.0540(7) 0.1408(17) -0.2497(11) 0.088(5) Uani 1 1 d . U . . .
C34 C -0.0049(8) 0.114(2) -0.2088(12) 0.102(6) Uani 1 1 d . U . . .
C35 C 0.0017(9) 0.033(2) -0.2045(10) 0.103(5) Uani 1 1 d . U . . .
C36 C -0.0381(10) -0.0162(17) -0.2355(10) 0.103(6) Uani 1 1 d . U . . .
C37 C -0.0862(8) 0.0133(16) -0.2747(10) 0.084(5) Uani 1 1 d . U . . .
C38 C -0.1176(8) 0.112(2) -0.1664(10) 0.095(5) Uani 1 1 d . U . . .
C39 C -0.3248(7) 0.2478(16) -0.2813(9) 0.069(4) Uani 1 1 d . U . A 1
C40 C -0.4161(7) 0.3019(17) -0.4336(9) 0.071(4) Uani 1 1 d . U . . .
C41 C -0.1777(5) 0.3207(15) -0.3686(7) 0.049(3) Uani 1 1 d . U . . .
H41 H -0.157393 0.275181 -0.350451 0.059 Uiso 1 1 calc R U . . .
C42 C -0.1552(6) 0.3911(16) -0.3476(9) 0.067(4) Uani 1 1 d . U . . .
H42 H -0.119843 0.394217 -0.316468 0.080 Uiso 1 1 calc R U . . .
C43 C -0.1829(6) 0.4574(16) -0.3706(8) 0.059(3) Uani 1 1 d . U . . .
H43 H -0.167479 0.507351 -0.355864 0.071 Uiso 1 1 calc R U . . .
C44 C -0.2336(6) 0.4505(15) -0.4155(8) 0.057(3) Uani 1 1 d . U . . .
H44 H -0.254253 0.495749 -0.432355 0.068 Uiso 1 1 calc R U . . .
C45 C -0.2542(6) 0.3774(15) -0.4360(8) 0.052(3) Uani 1 1 d . U . . .
H45 H -0.289467 0.373374 -0.467568 0.063 Uiso 1 1 calc R U . . .
C46 C -0.3411(6) 0.0909(15) -0.5102(7) 0.055(3) Uani 1 1 d . U . . .
H46 H -0.361282 0.136251 -0.531203 0.066 Uiso 1 1 calc R U . . .
C47 C -0.3630(7) 0.0184(15) -0.5247(8) 0.067(4) Uani 1 1 d . U . . .
H47 H -0.398369 0.013883 -0.555589 0.080 Uiso 1 1 calc R U . . .
C48 C -0.3350(8) -0.0458(17) -0.4957(9) 0.076(4) Uani 1 1 d . U . . .
H48 H -0.350155 -0.095912 -0.505906 0.092 Uiso 1 1 calc R U . . .
C49 C -0.2843(8) -0.0386(16) -0.4512(9) 0.074(4) Uani 1 1 d . U . . .
H49 H -0.263837 -0.083629 -0.430012 0.089 Uiso 1 1 calc R U . . .
C50 C -0.2636(7) 0.0338(15) -0.4375(8) 0.059(4) Uani 1 1 d . U . . .
H50 H -0.228310 0.038897 -0.406269 0.071 Uiso 1 1 calc R U . . .
Co2 Co 0.22865(6) 0.4573(12) -0.07727(8) 0.0347(4) Uani 1 1 d . U . . .
F1A F 0.0311(5) 0.4374(13) -0.2312(7) 0.127(5) Uani 1 1 d . U . . .
F2A F -0.0627(5) 0.4875(16) -0.2938(10) 0.203(9) Uani 1 1 d . U . . .
F3A F -0.0803(5) 0.6416(17) -0.2780(10) 0.184(8) Uani 1 1 d . U . . .
F4A F -0.0019(5) 0.7436(15) -0.2104(7) 0.127(5) Uani 1 1 d . U . . .
F5A F 0.0909(4) 0.6918(13) -0.1534(5) 0.082(3) Uani 1 1 d . U . . .
F6A F 0.1995(3) 0.3752(13) 0.1248(5) 0.065(2) Uani 1 1 d . U . . .
F7A F 0.2203(4) 0.3854(14) 0.2552(5) 0.086(3) Uani 1 1 d . U . . .
F8A F 0.2964(4) 0.4753(14) 0.3555(5) 0.103(4) Uani 1 1 d . U . . .
F9A F 0.3523(4) 0.5555(14) 0.3253(5) 0.094(3) Uani 1 1 d . U . . .
F10A F 0.3310(3) 0.5481(13) 0.1951(4) 0.062(2) Uani 1 1 d . U . . .
F11A F 0.3634(3) 0.2193(13) -0.0111(6) 0.079(3) Uani 1 1 d . U . . .
F12A F 0.4569(4) 0.1658(13) 0.0456(8) 0.104(4) Uani 1 1 d . U . . .
F13A F 0.5321(4) 0.2677(14) 0.0938(7) 0.104(4) Uani 1 1 d . U . . .
F14A F 0.5142(4) 0.4260(14) 0.0845(7) 0.114(4) Uani 1 1 d . U . . .
F15A F 0.4217(4) 0.4772(13) 0.0267(7) 0.088(3) Uani 1 1 d . U . . .
F16A F 0.3574(5) 0.2823(14) -0.1384(7) 0.105(4) Uani 1 1 d . U . . .
F17A F 0.3920(4) 0.3928(14) -0.1159(7) 0.102(4) Uani 1 1 d . U . . .
F18A F 0.3371(5) 0.3616(15) -0.2226(6) 0.128(5) Uani 1 1 d . U . . .
F19A F 0.0998(6) 0.4604(16) -0.4064(6) 0.154(6) Uani 1 1 d . U . B 1
F20A F 0.1785(7) 0.4590(18) -0.3460(7) 0.176(7) Uani 1 1 d . U . B 1
F21A F 0.1384(8) 0.5662(15) -0.3813(7) 0.167(7) Uani 1 1 d . U . B 1
F22A F 0.0211(4) 0.5190(16) -0.3470(8) 0.144(5) Uani 1 1 d . U . . .
F23A F 0.0558(6) 0.5787(17) -0.3908(6) 0.153(6) Uani 1 1 d . U . . .
F24A F 0.0521(4) 0.6312(14) -0.3121(6) 0.094(3) Uani 1 1 d . U . . .
N1A N 0.1769(4) 0.4874(13) -0.1709(5) 0.042(2) Uani 1 1 d . U . . .
N2A N 0.2604(4) 0.4295(13) -0.1205(5) 0.039(2) Uani 1 1 d . U . . .
N3A N 0.2855(4) 0.4231(13) 0.0138(5) 0.039(2) Uani 1 1 d . U . . .
N4A N 0.1910(4) 0.4894(13) -0.0430(5) 0.039(2) Uani 1 1 d . U . . .
N5A N 0.2573(4) 0.5646(13) -0.0600(5) 0.044(2) Uani 1 1 d . U . . .
N6A N 0.1985(4) 0.3502(13) -0.0979(5) 0.040(2) Uani 1 1 d . U . . .
C1A C 0.1153(5) 0.5332(14) -0.1565(7) 0.046(3) Uani 1 1 d . U . . .
C2A C 0.1430(5) 0.5199(14) -0.0847(7) 0.042(3) Uani 1 1 d . U . . .
C3A C 0.1308(5) 0.5401(14) -0.0361(7) 0.047(3) Uani 1 1 d . U . . .
H3A H 0.100566 0.563803 -0.048574 0.056 Uiso 1 1 calc R U . . .
C4A C 0.1685(5) 0.5203(14) 0.0283(7) 0.042(3) Uani 1 1 d . U . . .
H4A H 0.169787 0.526636 0.069972 0.050 Uiso 1 1 calc R U . . .
C5A C 0.2067(4) 0.4879(13) 0.0255(5) 0.033(2) Uani 1 1 d D U . . .
C6A C 0.2532(4) 0.4582(14) 0.0823(5) 0.0381(17) Uani 1 1 d D U . . .
C7A C 0.2893(4) 0.4257(13) 0.0750(6) 0.030(2) Uani 1 1 d . U . . .
C8A C 0.3371(5) 0.3955(14) 0.1314(7) 0.044(3) Uani 1 1 d . U . . .
H8A H 0.350091 0.391711 0.180116 0.053 Uiso 1 1 calc R U . . .
C9A C 0.3598(4) 0.3735(14) 0.1005(7) 0.040(3) Uani 1 1 d . U . . .
H9A H 0.391758 0.349632 0.124161 0.048 Uiso 1 1 calc R U . . .
C10A C 0.3282(5) 0.3918(14) 0.0270(7) 0.037(3) Uani 1 1 d . U . . .
C11A C 0.3390(5) 0.3794(14) -0.0221(8) 0.046(3) Uani 1 1 d . U . . .
C12A C 0.3059(5) 0.3979(14) -0.0942(7) 0.041(3) Uani 1 1 d . U . . .
C13A C 0.3089(6) 0.3910(15) -0.1537(8) 0.055(3) Uani 1 1 d . U . . .
C14A C 0.2654(6) 0.4204(14) -0.2109(8) 0.047(3) Uani 1 1 d . U . . .
H14A H 0.257335 0.425088 -0.257198 0.057 Uiso 1 1 calc R U . . .
C15A C 0.2339(5) 0.4431(14) -0.1905(7) 0.045(3) Uani 1 1 d . U . . .
C16A C 0.1861(5) 0.4751(14) -0.2210(7) 0.043(3) Uani 1 1 d . U . . .
C17A C 0.1440(6) 0.5012(16) -0.2860(8) 0.060(4) Uani 1 1 d . U . . .
C18A C 0.1099(5) 0.5291(15) -0.2745(7) 0.052(3) Uani 1 1 d . U . . .
C19A C 0.1310(5) 0.5179(14) -0.2010(7) 0.044(3) Uani 1 1 d . U . . .
C20A C 0.0633(5) 0.5644(15) -0.1897(7) 0.047(3) Uani 1 1 d . U . . .
C21A C 0.0227(7) 0.5122(17) -0.2261(11) 0.088(6) Uani 1 1 d . U . . .
C22A C -0.0243(7) 0.540(2) -0.2579(13) 0.119(7) Uani 1 1 d . U . . .
C23A C -0.0336(8) 0.618(2) -0.2498(14) 0.114(6) Uani 1 1 d . U . . .
C24A C 0.0058(7) 0.6687(18) -0.2141(9) 0.084(4) Uani 1 1 d . U . . .
C25A C 0.0535(5) 0.6418(15) -0.1851(7) 0.052(3) Uani 1 1 d . U . . .
C26A C 0.2650(5) 0.4633(14) 0.1548(6) 0.0381(17) Uani 1 1 d . U . . .
C27A C 0.2372(5) 0.4202(15) 0.1722(8) 0.048(3) Uani 1 1 d . U . . .
C28A C 0.2459(6) 0.4240(15) 0.2382(9) 0.060(3) Uani 1 1 d . U . . .
C29A C 0.2854(6) 0.4708(15) 0.2896(8) 0.061(3) Uani 1 1 d . U . . .
C30A C 0.3147(7) 0.5110(15) 0.2751(8) 0.062(4) Uani 1 1 d . U . . .
C31A C 0.3028(5) 0.5066(15) 0.2073(7) 0.047(3) Uani 1 1 d . U . . .
C32A C 0.3909(5) 0.3501(14) 0.0078(7) 0.047(3) Uani 1 1 d . U . . .
C33A C 0.4004(6) 0.2703(15) 0.0121(9) 0.056(3) Uani 1 1 d . U . . .
C34A C 0.4478(7) 0.2428(16) 0.0405(11) 0.070(4) Uani 1 1 d . U . . .
C35A C 0.4863(6) 0.2965(16) 0.0656(9) 0.068(4) Uani 1 1 d . U . . .
C36A C 0.4769(6) 0.3737(16) 0.0609(10) 0.070(4) Uani 1 1 d . U . . .
C37A C 0.4294(6) 0.3999(15) 0.0316(9) 0.060(4) Uani 1 1 d . U . . .
C38A C 0.3473(7) 0.3553(17) -0.1585(10) 0.073(4) Uani 1 1 d . U . . .
C39A C 0.1384(9) 0.4992(19) -0.3553(10) 0.092(5) Uani 1 1 d . U . B 1
C40A C 0.0592(7) 0.5635(17) -0.3317(9) 0.079(4) Uani 1 1 d . U . . .
C41A C 0.3059(6) 0.5766(15) -0.0326(8) 0.054(3) Uani 1 1 d . U . . .
H41A H 0.327230 0.532498 -0.018649 0.064 Uiso 1 1 calc R U . . .
C42A C 0.3259(7) 0.6500(15) -0.0241(10) 0.075(5) Uani 1 1 d . U . . .
H42A H 0.360485 0.655550 -0.003596 0.090 Uiso 1 1 calc R U . . .
C43A C 0.2956(7) 0.7165(15) -0.0455(9) 0.069(4) Uani 1 1 d . U . . .
H43A H 0.308627 0.767531 -0.040833 0.083 Uiso 1 1 calc R U . . .
C44A C 0.2466(6) 0.7049(16) -0.0734(7) 0.062(4) Uani 1 1 d . U . . .
H44A H 0.224577 0.748136 -0.087646 0.074 Uiso 1 1 calc R U . . .
C45A C 0.2290(5) 0.6291(15) -0.0808(7) 0.047(3) Uani 1 1 d . U . . .
H45A H 0.194373 0.622456 -0.102200 0.057 Uiso 1 1 calc R U . . .
C46A C 0.1492(6) 0.3411(15) -0.1306(8) 0.055(3) Uani 1 1 d . U . . .
H46A H 0.129241 0.386222 -0.140492 0.066 Uiso 1 1 calc R U . . .
C47A C 0.1267(7) 0.2697(15) -0.1500(10) 0.072(4) Uani 1 1 d . U . . .
H47A H 0.091549 0.265944 -0.174810 0.086 Uiso 1 1 calc R U . . .
C48A C 0.1551(7) 0.2019(16) -0.1337(9) 0.075(4) Uani 1 1 d . U . . .
H48A H 0.140722 0.151184 -0.143556 0.090 Uiso 1 1 calc R U . . .
C49A C 0.2055(7) 0.2131(15) -0.1024(8) 0.061(4) Uani 1 1 d . U . . .
H49A H 0.226198 0.169002 -0.092604 0.074 Uiso 1 1 calc R U . . .
C50A C 0.2260(6) 0.2854(14) -0.0855(8) 0.050(3) Uani 1 1 d . U . . .
H50A H 0.260691 0.290884 -0.064247 0.061 Uiso 1 1 calc R U . . .
C51 C -0.0709(17) 0.320(3) 0.034(2) 0.212(17) Uani 0.5 1 d D U P . .
H51A H -0.091706 0.357704 -0.003435 0.318 Uiso 0.5 1 calc R U P . .
H51B H -0.091042 0.293448 0.047200 0.318 Uiso 0.5 1 calc R U P . .
H51C H -0.058086 0.280811 0.017788 0.318 Uiso 0.5 1 calc R U P . .
C52 C -0.0281(8) 0.361(3) 0.098(2) 0.212(17) Uani 0.5 1 d D U P . .
H52A H -0.044983 0.406407 0.102232 0.254 Uiso 0.5 1 calc R U P . .
H52B H -0.019977 0.325654 0.136877 0.254 Uiso 0.5 1 calc R U P . .
C53 C 0.0222(7) 0.395(2) 0.125(2) 0.212(17) Uani 0.5 1 d D U P . .
H53A H 0.009608 0.445363 0.099666 0.254 Uiso 0.5 1 calc R U P . .
H53B H 0.031579 0.407876 0.173236 0.254 Uiso 0.5 1 calc R U P . .
C54 C 0.0737(8) 0.4019(7) 0.143(3) 0.212(17) Uani 0.5 1 d D U P . .
H54A H 0.076849 0.369728 0.110708 0.254 Uiso 0.5 1 calc R U P . .
H54B H 0.098924 0.383997 0.192478 0.254 Uiso 0.5 1 calc R U P . .
C55 C 0.0812(11) 0.4868(7) 0.136(2) 0.212(17) Uani 0.5 1 d D U P . .
H55A H 0.111060 0.478402 0.136190 0.254 Uiso 0.5 1 calc R U P . .
H55B H 0.095548 0.500401 0.185629 0.254 Uiso 0.5 1 calc R U P . .
C56 C 0.073(3) 0.5700(12) 0.111(3) 0.212(17) Uani 0.5 1 d D U P . .
H56A H 0.055610 0.598571 0.126472 0.318 Uiso 0.5 1 calc R U P . .
H56B H 0.053513 0.571049 0.058964 0.318 Uiso 0.5 1 calc R U P . .
H56C H 0.105761 0.594857 0.130639 0.318 Uiso 0.5 1 calc R U P . .
C58 C 0.032(4) 0.278(8) 0.376(7) 0.42(5) Uani 0.5 1 d G U P . .
H58 H 0.055007 0.286113 0.364098 0.500 Uiso 0.5 1 calc R U P . .
C57 C -0.009(5) 0.230(7) 0.334(4) 0.42(5) Uani 0.5 1 d G U P . .
H57 H -0.014242 0.204618 0.293495 0.500 Uiso 0.5 1 calc R U P . .
C62 C -0.043(3) 0.219(6) 0.350(6) 0.42(5) Uani 0.5 1 d G U P . .
H62 H -0.071095 0.185567 0.321606 0.500 Uiso 0.5 1 calc R U P . .
C61 C -0.036(4) 0.256(8) 0.409(7) 0.42(5) Uani 0.5 1 d G U P . .
H61 H -0.058700 0.248010 0.420320 0.500 Uiso 0.5 1 calc R U P . .
C60 C 0.006(5) 0.304(7) 0.451(4) 0.42(5) Uani 0.5 1 d G U P . .
H60 H 0.010548 0.329506 0.490924 0.500 Uiso 0.5 1 calc R U P . .
C59 C 0.039(3) 0.315(6) 0.434(6) 0.42(5) Uani 0.5 1 d G U P . .
H59 H 0.067401 0.348558 0.462814 0.500 Uiso 0.5 1 calc R U P . .

loop_
_atom_site_aniso_label
_atom_site_aniso_U_11
_atom_site_aniso_U_22
_atom_site_aniso_U_33
_atom_site_aniso_U_23
_atom_site_aniso_U_13
_atom_site_aniso_U_12
Co1 0.0449(10) 0.0374(10) 0.0369(9) -0.0057(8) 0.0277(8) -0.0084(8)
F1 0.060(5) 0.068(6) 0.116(8) -0.003(6) 0.033(5) -0.014(5)
F2 0.095(9) 0.060(6) 0.209(15) 0.019(7) 0.071(10) 0.008(6)
F3 0.071(6) 0.142(10) 0.112(9) 0.046(9) 0.041(6) 0.040(7)
F4 0.043(5) 0.147(10) 0.071(6) -0.027(6) 0.022(4) -0.012(6)
F5 0.066(6) 0.090(6) 0.085(6) -0.030(6) 0.041(5) -0.018(5)
F6 0.120(9) 0.072(7) 0.165(10) -0.019(7) 0.109(9) -0.029(6)
F7 0.221(14) 0.109(10) 0.266(16) 0.052(10) 0.225(14) 0.030(9)
F8 0.32(2) 0.160(14) 0.172(11) 0.065(10) 0.221(14) 0.095(14)
F9 0.231(15) 0.124(11) 0.068(7) -0.005(6) 0.089(9) 0.040(9)
F10 0.123(9) 0.080(7) 0.061(6) -0.015(5) 0.053(6) -0.031(6)
F11 0.078(8) 0.083(7) 0.178(13) 0.020(9) 0.037(8) -0.015(6)
F12 0.062(7) 0.199(14) 0.187(16) 0.038(13) 0.037(9) -0.011(9)
F13 0.120(8) 0.257(19) 0.104(10) 0.049(11) 0.054(8) 0.110(11)
F14 0.195(15) 0.105(8) 0.111(10) -0.005(8) 0.034(10) 0.088(9)
F15 0.143(9) 0.047(6) 0.108(9) -0.012(6) 0.036(8) 0.005(6)
F16 0.068(7) 0.190(12) 0.078(7) -0.006(8) 0.011(6) 0.005(8)
F17 0.133(10) 0.127(9) 0.116(10) 0.062(8) 0.063(9) 0.067(8)
F18 0.141(11) 0.234(18) 0.070(7) 0.061(9) 0.059(8) 0.072(12)
F19 0.146(9) 0.094(7) 0.120(9) -0.023(7) 0.107(8) -0.012(7)
F20 0.113(7) 0.184(13) 0.054(5) -0.001(7) 0.054(5) -0.015(7)
F21 0.168(10) 0.090(7) 0.118(8) -0.019(7) 0.117(8) -0.045(8)
F22 0.121(9) 0.103(7) 0.140(10) 0.022(7) 0.086(8) 0.053(7)
F23 0.106(8) 0.222(14) 0.099(7) 0.048(9) 0.088(7) 0.052(10)
F24 0.051(5) 0.174(11) 0.084(6) 0.003(7) 0.046(5) -0.012(6)
N1 0.056(6) 0.051(7) 0.034(4) -0.002(4) 0.032(4) -0.006(5)
N2 0.058(6) 0.052(7) 0.052(5) 0.003(5) 0.041(5) 0.004(5)
N3 0.053(6) 0.043(6) 0.037(4) 0.002(4) 0.025(4) 0.005(5)
N4 0.036(5) 0.046(6) 0.034(4) -0.014(4) 0.021(4) -0.016(4)
N5 0.060(6) 0.038(5) 0.054(6) -0.018(5) 0.047(5) -0.019(4)
N6 0.075(7) 0.029(5) 0.052(6) -0.013(4) 0.044(6) -0.014(5)
C1 0.041(6) 0.061(8) 0.044(6) 0.000(6) 0.027(5) -0.010(6)
C2 0.049(7) 0.046(8) 0.047(6) 0.004(6) 0.034(6) -0.010(6)
C3 0.055(8) 0.052(9) 0.042(6) -0.002(6) 0.029(6) -0.008(6)
C4 0.070(9) 0.057(9) 0.044(6) 0.009(6) 0.040(6) -0.003(7)
C5 0.071(8) 0.038(8) 0.039(6) -0.012(5) 0.038(6) -0.011(6)
C6 0.066(7) 0.022(6) 0.045(5) -0.021(5) 0.037(5) -0.020(5)
C7 0.053(7) 0.056(9) 0.052(6) -0.006(6) 0.040(5) -0.013(6)
C8 0.077(9) 0.052(10) 0.084(8) -0.005(8) 0.061(8) 0.001(8)
C9 0.070(10) 0.062(10) 0.079(8) -0.002(9) 0.048(8) 0.017(8)
C10 0.066(8) 0.043(8) 0.062(6) 0.009(7) 0.040(6) 0.026(7)
C11 0.059(7) 0.043(8) 0.060(6) 0.007(7) 0.033(6) 0.009(6)
C12 0.053(7) 0.039(8) 0.045(6) -0.004(6) 0.025(5) 0.004(6)
C13 0.071(7) 0.047(8) 0.038(5) -0.002(6) 0.023(5) 0.005(7)
C14 0.068(8) 0.067(10) 0.032(5) -0.004(6) 0.027(6) -0.004(7)
C15 0.054(6) 0.029(7) 0.040(5) -0.010(5) 0.030(5) -0.013(5)
C16 0.050(6) 0.042(8) 0.040(5) -0.010(5) 0.027(5) -0.011(5)
C17 0.053(7) 0.038(7) 0.049(5) -0.009(6) 0.035(5) -0.020(6)
C18 0.053(6) 0.045(8) 0.050(6) -0.011(6) 0.036(5) -0.008(6)
C19 0.035(6) 0.054(8) 0.039(5) -0.007(6) 0.022(5) -0.009(5)
C20 0.044(6) 0.070(7) 0.041(6) -0.002(5) 0.033(5) -0.002(5)
C21 0.048(7) 0.071(7) 0.080(10) -0.004(7) 0.040(7) -0.009(5)
C22 0.063(7) 0.075(8) 0.106(13) -0.002(9) 0.050(7) 0.005(7)
C23 0.058(7) 0.095(8) 0.061(10) 0.015(8) 0.031(7) 0.018(6)
C24 0.034(6) 0.108(8) 0.054(9) -0.006(8) 0.024(6) -0.006(6)
C25 0.046(6) 0.077(8) 0.054(8) -0.009(7) 0.030(5) -0.003(6)
C28 0.187(17) 0.052(11) 0.171(13) 0.031(9) 0.164(14) 0.025(9)
C29 0.210(17) 0.066(12) 0.134(12) 0.037(8) 0.157(13) 0.064(9)
C30 0.193(19) 0.058(12) 0.087(10) 0.008(8) 0.107(13) 0.024(10)
C31 0.094(11) 0.052(9) 0.059(7) 0.007(6) 0.057(8) 0.025(6)
C26 0.097(10) 0.027(7) 0.072(7) 0.013(6) 0.070(7) 0.005(6)
C27 0.118(13) 0.035(8) 0.118(11) 0.010(8) 0.102(11) 0.010(7)
C32 0.062(7) 0.062(7) 0.052(8) 0.005(7) 0.030(6) 0.014(5)
C33 0.062(7) 0.083(8) 0.104(15) 0.017(11) 0.040(9) 0.005(7)
C34 0.067(8) 0.128(10) 0.096(15) 0.016(13) 0.039(10) 0.008(7)
C35 0.091(9) 0.145(10) 0.054(11) 0.025(12) 0.031(10) 0.056(8)
C36 0.133(9) 0.084(9) 0.057(11) -0.015(9) 0.035(11) 0.050(7)
C37 0.101(9) 0.064(8) 0.069(11) -0.006(8) 0.039(10) 0.023(6)
C38 0.082(9) 0.135(14) 0.051(8) 0.017(11) 0.029(8) 0.032(9)
C39 0.080(9) 0.079(10) 0.063(7) 0.009(9) 0.051(7) 0.000(9)
C40 0.070(8) 0.097(10) 0.067(8) 0.012(8) 0.051(7) 0.017(9)
C41 0.049(7) 0.052(7) 0.047(8) -0.005(6) 0.028(6) -0.016(6)
C42 0.050(8) 0.069(9) 0.077(11) -0.021(8) 0.035(8) -0.024(6)
C43 0.076(8) 0.052(7) 0.064(9) -0.018(8) 0.050(7) -0.028(7)
C44 0.074(8) 0.040(6) 0.085(10) -0.018(8) 0.063(8) -0.005(7)
C45 0.062(8) 0.046(6) 0.069(10) -0.019(7) 0.049(8) -0.010(6)
C46 0.080(8) 0.044(7) 0.038(7) -0.010(6) 0.032(7) -0.030(6)
C47 0.085(10) 0.061(9) 0.055(9) -0.023(7) 0.041(8) -0.033(7)
C48 0.136(12) 0.052(8) 0.066(10) -0.014(8) 0.072(10) -0.021(9)
C49 0.135(11) 0.034(7) 0.069(10) 0.011(8) 0.068(9) 0.010(9)
C50 0.098(10) 0.047(7) 0.062(10) -0.001(6) 0.064(9) 0.001(6)
Co2 0.0473(10) 0.0316(9) 0.0362(9) -0.0013(8) 0.0306(8) 0.0034(8)
F1A 0.102(8) 0.058(6) 0.135(10) -0.002(7) 0.021(8) -0.034(5)
F2A 0.064(7) 0.197(14) 0.208(17) 0.093(12) 0.000(9) -0.056(9)
F3A 0.068(7) 0.264(19) 0.221(17) 0.152(15) 0.084(9) 0.079(10)
F4A 0.150(11) 0.130(9) 0.102(9) 0.042(7) 0.073(9) 0.096(8)
F5A 0.086(6) 0.047(5) 0.071(6) -0.008(5) 0.022(5) 0.005(5)
F6A 0.066(5) 0.066(6) 0.078(5) 0.009(4) 0.050(5) -0.002(4)
F7A 0.104(7) 0.108(8) 0.092(7) 0.034(6) 0.082(6) 0.016(6)
F8A 0.132(9) 0.146(11) 0.055(5) 0.018(6) 0.068(6) 0.037(8)
F9A 0.118(8) 0.099(8) 0.055(5) -0.027(5) 0.045(6) -0.018(6)
F10A 0.077(6) 0.051(5) 0.062(5) -0.003(4) 0.043(5) -0.012(4)
F11A 0.074(6) 0.049(5) 0.139(8) 0.003(5) 0.076(6) -0.005(4)
F12A 0.094(8) 0.065(5) 0.188(13) 0.031(7) 0.102(9) 0.024(5)
F13A 0.063(6) 0.134(10) 0.138(10) 0.021(8) 0.071(7) 0.026(6)
F14A 0.068(6) 0.124(9) 0.170(12) -0.048(9) 0.079(8) -0.037(6)
F15A 0.093(7) 0.055(5) 0.145(10) -0.027(6) 0.085(7) -0.020(5)
F16A 0.130(10) 0.074(6) 0.143(10) -0.015(6) 0.097(9) 0.018(6)
F17A 0.090(6) 0.133(9) 0.132(8) -0.018(8) 0.092(7) -0.023(7)
F18A 0.145(10) 0.198(14) 0.097(7) 0.000(8) 0.102(7) 0.045(10)
F19A 0.196(11) 0.184(14) 0.060(6) -0.018(9) 0.063(8) -0.049(12)
F20A 0.214(12) 0.273(19) 0.096(8) 0.061(12) 0.122(9) 0.112(15)
F21A 0.32(2) 0.106(9) 0.097(9) 0.009(7) 0.132(13) -0.014(10)
F22A 0.064(7) 0.169(12) 0.127(11) -0.016(10) 0.014(7) -0.024(8)
F23A 0.143(11) 0.253(18) 0.056(6) 0.054(9) 0.054(7) 0.091(11)
F24A 0.100(8) 0.096(7) 0.095(8) 0.037(6) 0.062(7) 0.039(6)
N1A 0.054(5) 0.045(6) 0.039(4) 0.000(4) 0.033(4) 0.000(5)
N2A 0.055(5) 0.041(6) 0.041(5) 0.002(5) 0.039(4) 0.003(5)
N3A 0.050(5) 0.039(6) 0.038(4) 0.000(4) 0.032(4) 0.010(4)
N4A 0.046(5) 0.041(6) 0.036(4) -0.002(5) 0.028(4) 0.006(5)
N5A 0.054(6) 0.040(5) 0.039(6) 0.001(4) 0.029(5) -0.001(4)
N6A 0.067(6) 0.034(5) 0.042(6) -0.009(4) 0.044(5) -0.006(4)
C1A 0.048(6) 0.045(8) 0.045(5) 0.006(6) 0.028(5) 0.006(6)
C2A 0.042(6) 0.043(8) 0.043(5) -0.009(6) 0.026(5) -0.009(6)
C3A 0.043(7) 0.054(9) 0.053(6) -0.008(7) 0.033(6) 0.003(6)
C4A 0.053(7) 0.038(7) 0.047(6) 0.005(6) 0.035(6) 0.012(6)
C5A 0.058(6) 0.017(6) 0.043(5) 0.005(5) 0.042(5) 0.005(5)
C6A 0.059(5) 0.025(4) 0.044(4) -0.004(4) 0.038(4) 0.012(4)
C7A 0.041(6) 0.018(5) 0.040(5) 0.000(5) 0.029(5) 0.001(5)
C8A 0.048(7) 0.046(8) 0.042(6) -0.004(6) 0.028(5) 0.004(6)
C9A 0.031(6) 0.046(8) 0.050(6) 0.001(6) 0.028(5) 0.000(6)
C10A 0.042(6) 0.032(7) 0.050(6) 0.007(6) 0.034(5) 0.010(5)
C11A 0.061(6) 0.042(7) 0.065(6) 0.014(7) 0.054(6) 0.010(6)
C12A 0.056(7) 0.034(7) 0.055(5) 0.003(6) 0.045(5) 0.004(6)
C13A 0.077(8) 0.058(9) 0.065(7) 0.001(7) 0.061(7) 0.005(7)
C14A 0.088(8) 0.030(7) 0.056(6) -0.010(6) 0.060(7) -0.007(6)
C15A 0.071(7) 0.040(8) 0.047(6) 0.007(6) 0.047(6) 0.004(6)
C16A 0.064(7) 0.036(8) 0.039(5) -0.003(5) 0.036(5) 0.001(6)
C17A 0.059(8) 0.077(11) 0.046(5) 0.005(7) 0.032(6) -0.006(7)
C18A 0.057(6) 0.047(8) 0.051(6) 0.008(6) 0.031(5) -0.007(6)
C19A 0.044(6) 0.044(8) 0.039(5) 0.004(6) 0.022(5) 0.002(6)
C20A 0.051(6) 0.055(6) 0.044(7) -0.002(6) 0.033(6) -0.003(5)
C21A 0.051(6) 0.077(9) 0.101(14) 0.014(10) 0.025(9) -0.012(6)
C22A 0.046(7) 0.131(11) 0.130(19) 0.062(13) 0.023(10) -0.009(7)
C23A 0.058(8) 0.164(12) 0.132(19) 0.074(13) 0.062(11) 0.039(8)
C24A 0.074(7) 0.113(10) 0.058(10) 0.044(9) 0.034(8) 0.057(7)
C25A 0.052(7) 0.059(7) 0.038(7) 0.017(6) 0.023(6) 0.016(5)
C26A 0.059(5) 0.025(4) 0.044(4) -0.004(4) 0.038(4) 0.012(4)
C27A 0.055(8) 0.046(8) 0.053(7) 0.007(6) 0.037(6) 0.016(5)
C28A 0.077(9) 0.059(9) 0.074(7) 0.024(6) 0.061(7) 0.025(6)
C29A 0.088(10) 0.061(10) 0.046(6) 0.024(6) 0.046(7) 0.034(6)
C30A 0.091(11) 0.052(9) 0.044(6) 0.004(6) 0.039(7) 0.009(7)
C31A 0.055(8) 0.047(8) 0.046(6) 0.001(6) 0.033(6) 0.005(6)
C32A 0.057(6) 0.052(6) 0.062(8) 0.001(6) 0.052(6) 0.003(5)
C33A 0.057(7) 0.059(7) 0.076(10) -0.005(7) 0.053(8) 0.001(5)
C34A 0.068(7) 0.059(7) 0.107(14) 0.011(9) 0.065(10) 0.007(6)
C35A 0.055(7) 0.087(7) 0.093(12) 0.013(9) 0.061(9) 0.010(6)
C36A 0.067(8) 0.076(7) 0.091(12) -0.014(9) 0.060(9) -0.013(6)
C37A 0.066(7) 0.058(7) 0.088(11) -0.012(8) 0.062(9) -0.013(6)
C38A 0.088(9) 0.084(10) 0.085(10) -0.016(8) 0.072(9) -0.005(8)
C39A 0.119(14) 0.103(13) 0.057(8) 0.017(9) 0.052(9) 0.018(10)
C40A 0.078(9) 0.096(12) 0.051(8) 0.010(9) 0.031(7) 0.016(8)
C41A 0.054(7) 0.045(7) 0.066(9) 0.003(7) 0.037(8) -0.001(6)
C42A 0.082(10) 0.052(8) 0.101(14) -0.018(9) 0.059(11) -0.021(7)
C43A 0.106(11) 0.030(7) 0.084(11) -0.007(7) 0.063(11) -0.024(7)
C44A 0.089(9) 0.044(6) 0.057(9) -0.008(8) 0.045(8) -0.003(8)
C45A 0.049(8) 0.050(6) 0.035(7) 0.004(6) 0.020(7) 0.001(5)
C46A 0.062(7) 0.051(7) 0.065(9) -0.023(7) 0.044(8) -0.011(6)
C47A 0.080(10) 0.053(8) 0.093(13) -0.020(9) 0.056(10) -0.021(6)
C48A 0.099(10) 0.050(8) 0.097(12) -0.024(10) 0.069(11) -0.024(8)
C49A 0.100(9) 0.040(7) 0.077(10) -0.022(8) 0.071(9) -0.010(8)
C50A 0.079(9) 0.032(6) 0.070(10) -0.001(6) 0.060(9) -0.001(5)
C51 0.15(2) 0.29(5) 0.16(3) 0.02(3) 0.07(2) 0.04(4)
C52 0.15(2) 0.29(5) 0.16(3) 0.02(3) 0.07(2) 0.04(4)
C53 0.15(2) 0.29(5) 0.16(3) 0.02(3) 0.07(2) 0.04(4)
C54 0.15(2) 0.29(5) 0.16(3) 0.02(3) 0.07(2) 0.04(4)
C55 0.15(2) 0.29(5) 0.16(3) 0.02(3) 0.07(2) 0.04(4)
C56 0.15(2) 0.29(5) 0.16(3) 0.02(3) 0.07(2) 0.04(4)
C58 0.26(6) 0.68(14) 0.27(7) -0.01(8) 0.14(6) 0.15(9)
C57 0.26(6) 0.68(14) 0.27(7) -0.01(8) 0.14(6) 0.15(9)
C62 0.26(6) 0.68(14) 0.27(7) -0.01(8) 0.14(6) 0.15(9)
C61 0.26(6) 0.68(14) 0.27(7) -0.01(8) 0.14(6) 0.15(9)
C60 0.26(6) 0.68(14) 0.27(7) -0.01(8) 0.14(6) 0.15(9)
C59 0.26(6) 0.68(14) 0.27(7) -0.01(8) 0.14(6) 0.15(9)

loop_
_atom_type_symbol
_atom_type_description
_atom_type_scat_dispersion_real
_atom_type_scat_dispersion_imag
_atom_type_scat_source
C C 0.0033 0.0016 'International Tables Vol C Tables 4.2.6.8 and 6.1.1.4'
H H 0.0000 0.0000 'International Tables Vol C Tables 4.2.6.8 and 6.1.1.4'
Co Co 0.3494 0.9721 'International Tables Vol C Tables 4.2.6.8 and 6.1.1.4'
F F 0.0171 0.0103 'International Tables Vol C Tables 4.2.6.8 and 6.1.1.4'
N N 0.0061 0.0033 'International Tables Vol C Tables 4.2.6.8 and 6.1.1.4'

loop_
_geom_angle_atom_site_label_1
_geom_angle_atom_site_label_2
_geom_angle_atom_site_label_3
_geom_angle
N3 Co1 N1 174.1(5)
N3 Co1 N4 83.3(5)
N1 Co1 N4 90.9(4)
N3 Co1 N2 90.8(5)
N1 Co1 N2 95.1(5)
N4 Co1 N2 174.0(5)
N3 Co1 N6 90.4(5)
N1 Co1 N6 90.6(5)
N4 Co1 N6 89.9(4)
N2 Co1 N6 91.1(5)
N3 Co1 N5 89.4(5)
N1 Co1 N5 89.5(5)
N4 Co1 N5 89.3(4)
N2 Co1 N5 89.8(5)
N6 Co1 N5 179.1(4)
C5 N1 C2 108.7(11)
C5 N1 Co1 125.8(10)
C2 N1 Co1 125.3(8)
C7 N2 C10 109.4(12)
C7 N2 Co1 123.9(10)
C10 N2 Co1 126.6(9)
C12 N3 C15 111.1(11)
C12 N3 Co1 133.1(9)
C15 N3 Co1 115.9(9)
C19 N4 C16 113.0(10)
C19 N4 Co1 134.1(8)
C16 N4 Co1 112.9(9)
C45 N5 C41 115.4(12)
C45 N5 Co1 123.0(9)
C41 N5 Co1 121.5(10)
C50 N6 C46 119.1(13)
C50 N6 Co1 120.3(11)
C46 N6 Co1 120.5(10)
C2 C1 C19 122.6(13)
C2 C1 C20 117.0(12)
C19 C1 C20 120.4(11)
C1 C2 N1 127.9(12)
C1 C2 C3 125.4(13)
N1 C2 C3 106.6(11)
C4 C3 C2 108.5(13)
C4 C3 H3 125.8
C2 C3 H3 125.8
C3 C4 C5 107.8(12)
C3 C4 H4 126.1
C5 C4 H4 126.1
N1 C5 C6 124.6(13)
N1 C5 C4 108.3(12)
C6 C5 C4 127.0(12)
C7 C6 C5 123.0(12)
C7 C6 C26 119.4(12)
C5 C6 C26 117.1(11)
N2 C7 C6 127.1(13)
N2 C7 C8 105.9(13)
C6 C7 C8 127.0(13)
C9 C8 C7 107.7(14)
C9 C8 H8 126.1
C7 C8 H8 126.1
C8 C9 C10 109.9(15)
C8 C9 H9 125.1
C10 C9 H9 125.1
N2 C10 C9 107.0(14)
N2 C10 C11 125.6(13)
C9 C10 C11 127.3(14)
C10 C11 C12 123.2(13)
C10 C11 C32 114.1(14)
C12 C11 C32 122.5(14)
N3 C12 C11 120.7(12)
N3 C12 C13 106.2(12)
C11 C12 C13 133.1(14)
C14 C13 C12 107.5(12)
C14 C13 C38 125.0(15)
C12 C13 C38 127.4(16)
C13 C14 C15 107.9(12)
C13 C14 H14 126.1
C15 C14 H14 126.1
N3 C15 C16 113.1(11)
N3 C15 C14 107.3(12)
C16 C15 C14 139.4(12)
N4 C16 C15 114.9(11)
N4 C16 C17 104.3(11)
C15 C16 C17 140.8(12)
C18 C17 C16 107.9(11)
C18 C17 C39 128.5(14)
C16 C17 C39 123.6(14)
C17 C18 C19 107.8(12)
C17 C18 C40 124.7(12)
C19 C18 C40 127.4(13)
N4 C19 C18 107.0(11)
N4 C19 C1 119.1(11)
C18 C19 C1 133.9(12)
C21 C20 C25 116.5(15)
C21 C20 C1 120.4(14)
C25 C20 C1 123.0(14)
F1 C21 C20 121.3(15)
F1 C21 C22 117.3(16)
C20 C21 C22 121.5(16)
C23 C22 F2 120.1(17)
C23 C22 C21 119.9(19)
F2 C22 C21 119.9(17)
C22 C23 F3 122.4(19)
C22 C23 C24 120.1(17)
F3 C23 C24 117.6(18)
F4 C24 C25 120.4(17)
F4 C24 C23 120.1(16)
C25 C24 C23 119.3(16)
F5 C25 C24 119.3(15)
F5 C25 C20 117.9(14)
C24 C25 C20 122.7(17)
F7 C28 C29 118.3(12)
F7 C28 C27 121.7(12)
C29 C28 C27 120.0
F8 C29 C30 118.3(14)
F8 C29 C28 121.7(14)
C30 C29 C28 120.0
F9 C30 C29 117.0(11)
F9 C30 C31 123.0(11)
C29 C30 C31 120.0
F10 C31 C30 118.0(8)
F10 C31 C26 122.0(8)
C30 C31 C26 120.0
C27 C26 C31 120.0
C27 C26 C6 120.9(8)
C31 C26 C6 119.0(8)
F6 C27 C26 123.0(9)
F6 C27 C28 117.0(9)
C26 C27 C28 120.0
C33 C32 C37 117.8(17)
C33 C32 C11 122.4(16)
C37 C32 C11 119.7(17)
F11 C33 C32 119.8(17)
F11 C33 C34 116(2)
C32 C33 C34 124(2)
F12 C34 C35 120(2)
F12 C34 C33 123(2)
C35 C34 C33 117(2)
C36 C35 F13 120(2)
C36 C35 C34 121(2)
F13 C35 C34 119(3)
F14 C36 C35 118(2)
F14 C36 C37 122(2)
C35 C36 C37 120(2)
F15 C37 C36 118.8(19)
F15 C37 C32 121.0(18)
C36 C37 C32 120(2)
F16 C38 F17 105.6(18)
F16 C38 F18 105.5(18)
F17 C38 F18 103.3(19)
F16 C38 C13 115(2)
F17 C38 C13 115.5(19)
F18 C38 C13 111.3(17)
F21 C39 F20 107.3(14)
F21 C39 F19 103.7(13)
F20 C39 F19 101.0(15)
F21 C39 C17 118.6(15)
F20 C39 C17 111.2(13)
F19 C39 C17 113.3(14)
F24 C40 F22 106.5(16)
F24 C40 F23 104.8(15)
F22 C40 F23 107.6(16)
F24 C40 C18 113.4(14)
F22 C40 C18 112.8(16)
F23 C40 C18 111.2(14)
C42 C41 N5 123.4(15)
C42 C41 H41 118.3
N5 C41 H41 118.3
C41 C42 C43 120.1(15)
C41 C42 H42 119.9
C43 C42 H42 119.9
C42 C43 C44 118.3(15)
C42 C43 H43 120.9
C44 C43 H43 120.9
C43 C44 C45 118.8(16)
C43 C44 H44 120.6
C45 C44 H44 120.6
N5 C45 C44 124.0(14)
N5 C45 H45 118.0
C44 C45 H45 118.0
N6 C46 C47 120.3(16)
N6 C46 H46 119.9
C47 C46 H46 119.8
C48 C47 C46 120.3(18)
C48 C47 H47 119.8
C46 C47 H47 119.9
C47 C48 C49 119.4(18)
C47 C48 H48 120.3
C49 C48 H48 120.3
C50 C49 C48 119.1(18)
C50 C49 H49 120.5
C48 C49 H49 120.5
N6 C50 C49 121.8(17)
N6 C50 H50 119.1
C49 C50 H50 119.1
N2A Co2 N1A 82.2(4)
N2A Co2 N4A 174.0(5)
N1A Co2 N4A 91.8(4)
N2A Co2 N3A 91.3(4)
N1A Co2 N3A 173.4(4)
N4A Co2 N3A 94.7(4)
N2A Co2 N5A 89.6(5)
N1A Co2 N5A 89.2(5)
N4A Co2 N5A 89.9(5)
N3A Co2 N5A 90.8(5)
N2A Co2 N6A 89.7(4)
N1A Co2 N6A 89.1(5)
N4A Co2 N6A 90.6(4)
N3A Co2 N6A 90.9(5)
N5A Co2 N6A 178.2(5)
C19A N1A C16A 110.8(11)
C19A N1A Co2 133.5(8)
C16A N1A Co2 115.7(9)
C15A N2A C12A 112.3(10)
C15A N2A Co2 115.6(9)
C12A N2A Co2 132.1(8)
C7A N3A C10A 109.0(10)
C7A N3A Co2 125.4(8)
C10A N3A Co2 125.7(8)
C5A N4A C2A 108.9(9)
C5A N4A Co2 126.1(8)
C2A N4A Co2 125.0(8)
C45A N5A C41A 115.4(12)
C45A N5A Co2 122.4(9)
C41A N5A Co2 121.9(10)
C46A N6A C50A 117.8(12)
C46A N6A Co2 120.6(9)
C50A N6A Co2 121.3(9)
C2A C1A C19A 125.9(12)
C2A C1A C20A 115.4(11)
C19A C1A C20A 118.6(11)
C1A C2A N4A 125.9(11)
C1A C2A C3A 128.3(13)
N4A C2A C3A 105.7(11)
C4A C3A C2A 108.5(12)
C4A C3A H3A 125.7
C2A C3A H3A 125.7
C3A C4A C5A 109.0(11)
C3A C4A H4A 125.5
C5A C4A H4A 125.5
N4A C5A C6A 124.6(10)
N4A C5A C4A 107.9(9)
C6A C5A C4A 127.5(10)
C5A C6A C7A 124.1(10)
C5A C6A C26A 117.5(9)
C7A C6A C26A 118.3(9)
N3A C7A C6A 124.9(10)
N3A C7A C8A 109.2(10)
C6A C7A C8A 125.8(10)
C9A C8A C7A 105.4(11)
C9A C8A H8A 127.3
C7A C8A H8A 127.3
C8A C9A C10A 109.2(11)
C8A C9A H9A 125.4
C10A C9A H9A 125.4
N3A C10A C11A 126.7(12)
N3A C10A C9A 107.2(10)
C11A C10A C9A 126.1(11)
C10A C11A C12A 123.4(12)
C10A C11A C32A 115.9(12)
C12A C11A C32A 120.6(11)
N2A C12A C11A 120.8(10)
N2A C12A C13A 106.0(12)
C11A C12A C13A 133.2(12)
C14A C13A C12A 106.4(12)
C14A C13A C38A 123.0(13)
C12A C13A C38A 130.5(15)
C13A C14A C15A 109.5(12)
C13A C14A H14A 125.2
C15A C14A H14A 125.3
N2A C15A C16A 114.9(10)
N2A C15A C14A 105.7(12)
C16A C15A C14A 139.3(12)
N1A C16A C17A 107.1(12)
N1A C16A C15A 111.6(11)
C17A C16A C15A 141.3(12)
C18A C17A C16A 107.8(12)
C18A C17A C39A 127.4(16)
C16A C17A C39A 124.8(15)
C17A C18A C19A 107.6(13)
C17A C18A C40A 124.5(13)
C19A C18A C40A 127.9(14)
N1A C19A C1A 117.9(11)
N1A C19A C18A 106.6(11)
C1A C19A C18A 135.5(13)
C25A C20A C21A 118.0(15)
C25A C20A C1A 123.1(13)
C21A C20A C1A 118.9(14)
F1A C21A C22A 122(2)
F1A C21A C20A 119.3(16)
C22A C21A C20A 119(2)
C21A C22A F2A 117(3)
C21A C22A C23A 122(2)
F2A C22A C23A 121(2)
F3A C23A C24A 121(3)
F3A C23A C22A 120(3)
C24A C23A C22A 118.7(18)
F4A C24A C23A 120.6(19)
F4A C24A C25A 120(2)
C23A C24A C25A 119(2)
F5A C25A C20A 118.8(13)
F5A C25A C24A 119.0(16)
C20A C25A C24A 122.2(17)
C31A C26A C27A 116.2(12)
C31A C26A C6A 123.3(12)
C27A C26A C6A 120.5(12)
F6A C27A C28A 115.8(14)
F6A C27A C26A 121.3(12)
C28A C27A C26A 122.9(15)
F7A C28A C27A 124.0(17)
F7A C28A C29A 118.4(14)
C27A C28A C29A 117.6(14)
F8A C29A C30A 119.0(16)
F8A C29A C28A 120.2(15)
C30A C29A C28A 120.8(13)
F9A C30A C29A 119.6(13)
F9A C30A C31A 121.8(15)
C29A C30A C31A 118.5(15)
F10A C31A C26A 119.5(12)
F10A C31A C30A 116.5(13)
C26A C31A C30A 124.0(14)
C37A C32A C33A 118.0(13)
C37A C32A C11A 121.5(13)
C33A C32A C11A 120.5(13)
F11A C33A C34A 119.1(14)
F11A C33A C32A 119.9(13)
C34A C33A C32A 121.0(15)
F12A C34A C33A 120.8(16)
F12A C34A C35A 120.5(15)
C33A C34A C35A 118.6(16)
F13A C35A C36A 122.7(16)
F13A C35A C34A 117.1(16)
C36A C35A C34A 120.2(15)
C35A C36A F14A 120.3(16)
C35A C36A C37A 120.3(16)
F14A C36A C37A 119.4(17)
F15A C37A C32A 120.1(14)
F15A C37A C36A 118.1(14)
C32A C37A C36A 121.8(16)
F16A C38A F18A 108.9(15)
F16A C38A F17A 104.3(16)
F18A C38A F17A 103.6(14)
F16A C38A C13A 115.0(15)
F18A C38A C13A 112.8(16)
F17A C38A C13A 111.3(14)
F21A C39A F19A 106.8(18)
F21A C39A F20A 105(2)
F19A C39A F20A 103(2)
F21A C39A C17A 116.3(19)
F19A C39A C17A 115.3(19)
F20A C39A C17A 109.4(16)
F24A C40A F22A 105.5(17)
F24A C40A F23A 105.0(17)
F22A C40A F23A 109.7(18)
F24A C40A C18A 111.4(15)
F22A C40A C18A 113.6(16)
F23A C40A C18A 111.3(16)
N5A C41A C42A 122.9(15)
N5A C41A H41A 118.5
C42A C41A H41A 118.5
C41A C42A C43A 120.4(16)
C41A C42A H42A 119.8
C43A C42A H42A 119.8
C44A C43A C42A 117.0(15)
C44A C43A H43A 121.5
C42A C43A H43A 121.5
C43A C44A C45A 119.3(16)
C43A C44A H44A 120.4
C45A C44A H44A 120.3
N5A C45A C44A 124.8(14)
N5A C45A H45A 117.6
C44A C45A H45A 117.6
N6A C46A C47A 122.4(15)
N6A C46A H46A 118.8
C47A C46A H46A 118.8
C46A C47A C48A 120.4(16)
C46A C47A H47A 119.8
C48A C47A H47A 119.8
C49A C48A C47A 115.9(16)
C49A C48A H48A 122.0
C47A C48A H48A 122.0
C50A C49A C48A 121.4(16)
C50A C49A H49A 119.3
C48A C49A H49A 119.3
C49A C50A N6A 121.9(15)
C49A C50A H50A 119.0
N6A C50A H50A 119.1
C52 C51 H51A 117.3
C52 C51 H51B 117.3
H51A C51 H51B 100.7
C52 C51 H51C 117.2
H51A C51 H51C 100.6
H51B C51 H51C 100.7
C53 C52 C51 141(5)
C53 C52 H52A 101.8
C51 C52 H52A 101.9
C53 C52 H52B 101.9
C51 C52 H52B 101.8
H52A C52 H52B 104.7
C54 C53 C52 160(4)
C54 C53 H53A 96.2
C52 C53 H53A 96.2
C54 C53 H53B 96.1
C52 C53 H53B 96.2
H53A C53 H53B 103.4
C53 C54 C55 106.26(11)
C53 C54 H54A 110.4
C55 C54 H54A 110.4
C53 C54 H54B 110.5
C55 C54 H54B 110.5
H54A C54 H54B 108.7
C54 C55 C56 164(4)
C54 C55 H55A 95.1
C56 C55 H55A 94.9
C54 C55 H55B 95.0
C56 C55 H55B 95.3
H55A C55 H55B 103.2
C55 C56 H56A 109.6
C55 C56 H56B 110.0
H56A C56 H56B 109.1
C55 C56 H56C 110.0
H56A C56 H56C 109.1
H56B C56 H56C 109.1
C57 C58 C59 120.0
C57 C58 H58 120.1
C59 C58 H58 119.9
C62 C57 C58 120.0
C62 C57 H57 120.0
C58 C57 H57 120.0
C57 C62 C61 120.0
C57 C62 H62 120.0
C61 C62 H62 120.0
C60 C61 C62 120.0
C60 C61 H61 120.0
C62 C61 H61 120.0
C59 C60 C61 120.0
C59 C60 H60 120.0
C61 C60 H60 120.0
C60 C59 C58 120.00(5)
C60 C59 H59 120.0
C58 C59 H59 120.0

loop_
_geom_bond_atom_site_label_1
_geom_bond_atom_site_label_2
_geom_bond_distance
Co1 N3 1.889(10)
Co1 N1 1.895(11)
Co1 N4 1.916(10)
Co1 N2 1.917(11)
Co1 N6 2.014(11)
Co1 N5 2.014(10)
F1 C21 1.337(18)
F2 C22 1.33(2)
F3 C23 1.33(2)
F4 C24 1.350(18)
F5 C25 1.338(19)
F6 C27 1.291(15)
F7 C28 1.316(15)
F8 C29 1.338(11)
F9 C30 1.288(16)
F10 C31 1.302(13)
F11 C33 1.32(2)
F12 C34 1.32(3)
F13 C35 1.37(2)
F14 C36 1.35(2)
F15 C37 1.29(2)
F16 C38 1.32(3)
F17 C38 1.33(3)
F18 C38 1.36(2)
F19 C39 1.38(2)
F20 C39 1.36(2)
F21 C39 1.303(19)
F22 C40 1.33(2)
F23 C40 1.331(18)
F24 C40 1.30(2)
N1 C5 1.361(16)
N1 C2 1.399(17)
N2 C7 1.345(17)
N2 C10 1.373(18)
N3 C12 1.339(17)
N3 C15 1.370(16)
N4 C19 1.324(16)
N4 C16 1.395(16)
N5 C45 1.331(19)
N5 C41 1.351(17)
N6 C50 1.333(19)
N6 C46 1.337(19)
C1 C2 1.373(18)
C1 C19 1.459(18)
C1 C20 1.50(2)
C2 C3 1.436(18)
C3 C4 1.35(2)
C3 H3 0.9500
C4 C5 1.43(2)
C4 H4 0.9500
C5 C6 1.40(2)
C6 C7 1.40(2)
C6 C26 1.502(14)
C7 C8 1.46(2)
C8 C9 1.30(2)
C8 H8 0.9500
C9 C10 1.39(2)
C9 H9 0.9500
C10 C11 1.40(2)
C11 C12 1.42(2)
C11 C32 1.48(2)
C12 C13 1.45(2)
C13 C14 1.36(2)
C13 C38 1.46(2)
C14 C15 1.410(18)
C14 H14 0.9500
C15 C16 1.405(19)
C16 C17 1.430(19)
C17 C18 1.394(19)
C17 C39 1.47(2)
C18 C19 1.417(17)
C18 C40 1.50(2)
C20 C21 1.37(2)
C20 C25 1.37(2)
C21 C22 1.40(2)
C22 C23 1.33(3)
C23 C24 1.38(3)
C24 C25 1.35(2)
C28 C29 1.3900
C28 C27 1.3900
C29 C30 1.3900
C30 C31 1.3900
C31 C26 1.3900
C26 C27 1.3900
C32 C33 1.34(2)
C32 C37 1.39(2)
C33 C34 1.39(3)
C34 C35 1.39(3)
C35 C36 1.36(3)
C36 C37 1.38(3)
C41 C42 1.35(2)
C41 H41 0.9500
C42 C43 1.35(2)
C42 H42 0.9500
C43 C44 1.36(2)
C43 H43 0.9500
C44 C45 1.37(2)
C44 H44 0.9500
C45 H45 0.9500
C46 C47 1.37(2)
C46 H46 0.9500
C47 C48 1.34(3)
C47 H47 0.9500
C48 C49 1.36(3)
C48 H48 0.9500
C49 C50 1.36(2)
C49 H49 0.9500
C50 H50 0.9500
Co2 N2A 1.886(9)
Co2 N1A 1.893(11)
Co2 N4A 1.904(10)
Co2 N3A 1.926(10)
Co2 N5A 1.993(11)
Co2 N6A 2.003(10)
F1A C21A 1.33(2)
F2A C22A 1.37(3)
F3A C23A 1.34(2)
F4A C24A 1.32(2)
F5A C25A 1.316(18)
F6A C27A 1.324(17)
F7A C28A 1.304(17)
F8A C29A 1.354(16)
F9A C30A 1.337(19)
F10A C31A 1.326(16)
F11A C33A 1.331(17)
F12A C34A 1.339(19)
F13A C35A 1.339(17)
F14A C36A 1.351(19)
F15A C37A 1.337(18)
F16A C38A 1.30(2)
F17A C38A 1.36(2)
F18A C38A 1.328(19)
F19A C39A 1.31(3)
F20A C39A 1.39(3)
F21A C39A 1.29(2)
F22A C40A 1.33(2)
F23A C40A 1.34(2)
F24A C40A 1.31(2)
N1A C19A 1.348(17)
N1A C16A 1.381(15)
N2A C15A 1.344(16)
N2A C12A 1.360(16)
N3A C7A 1.354(15)
N3A C10A 1.361(15)
N4A C5A 1.358(14)
N4A C2A 1.389(17)
N5A C45A 1.339(18)
N5A C41A 1.351(18)
N6A C46A 1.344(18)
N6A C50A 1.350(18)
C1A C2A 1.376(18)
C1A C19A 1.423(18)
C1A C20A 1.510(19)
C2A C3A 1.444(17)
C3A C4A 1.316(19)
C3A H3A 0.9500
C4A C5A 1.413(16)
C4A H4A 0.9500
C5A C6A 1.4099(11)
C6A C7A 1.412(15)
C6A C26A 1.494(15)
C7A C8A 1.434(18)
C8A C9A 1.360(17)
C8A H8A 0.9500
C9A C10A 1.422(18)
C9A H9A 0.9500
C10A C11A 1.398(17)
C11A C12A 1.403(19)
C11A C32A 1.507(19)
C12A C13A 1.446(17)
C13A C14A 1.36(2)
C13A C38A 1.47(2)
C14A C15A 1.423(18)
C14A H14A 0.9500
C15A C16A 1.408(19)
C16A C17A 1.40(2)
C17A C18A 1.38(2)
C17A C39A 1.51(2)
C18A C19A 1.433(18)
C18A C40A 1.52(2)
C20A C25A 1.38(2)
C20A C21A 1.41(2)
C21A C22A 1.36(3)
C22A C23A 1.39(4)
C23A C24A 1.37(3)
C24A C25A 1.38(2)
C26A C31A 1.347(19)
C26A C27A 1.406(19)
C27A C28A 1.39(2)
C28A C29A 1.39(2)
C29A C30A 1.38(2)
C30A C31A 1.385(19)
C32A C37A 1.35(2)
C32A C33A 1.39(2)
C33A C34A 1.38(2)
C34A C35A 1.39(2)
C35A C36A 1.34(2)
C36A C37A 1.37(2)
C41A C42A 1.38(2)
C41A H41A 0.9500
C42A C43A 1.40(2)
C42A H42A 0.9500
C43A C44A 1.36(2)
C43A H43A 0.9500
C44A C45A 1.39(2)
C44A H44A 0.9500
C45A H45A 0.9500
C46A C47A 1.36(2)
C46A H46A 0.9500
C47A C48A 1.40(3)
C47A H47A 0.9500
C48A C49A 1.39(2)
C48A H48A 0.9500
C49A C50A 1.35(2)
C49A H49A 0.9500
C50A H50A 0.9500
C51 C52 1.5000(11)
C51 H51A 1.0576
C51 H51B 1.0574
C51 H51C 1.0579
C52 C53 1.5002(11)
C52 H52A 0.9900
C52 H52B 0.9900
C53 C54 1.5000(11)
C53 H53A 0.9900
C53 H53B 0.9900
C54 C55 1.4999(11)
C54 H54A 0.9900
C54 H54B 0.9900
C55 C56 1.5000(13)
C55 H55A 0.9900
C55 H55B 0.9900
C56 H56A 0.9834
C56 H56B 0.9836
C56 H56C 0.9836
C58 C57 1.3900
C58 C59 1.3900
C58 H58 0.9500
C57 C62 1.3900
C57 H57 0.9500
C62 C61 1.3900
C62 H62 0.9500
C61 C60 1.3900
C61 H61 0.9500
C60 C59 1.3900
C60 H60 0.9500
C59 H59 0.9500
